data_4103533
loop_
_publ_author_name
'Jan J. Weigand'
'Kai-Oliver Feldmann'
'Florian D. Henne'

_publ_contact_author_address
;
Institut f\"ur Anorganische und Analytische Chemie
Corrensstra\&se 30
WWU M\"unster
D-48149 M\"unster
Germany
;
_publ_contact_author_email jweigand@uni-muenster.de
_publ_contact_author_fax +49-83-33108
_publ_contact_author_name 'Jan J. Weigand'
_publ_contact_author_phone +49-83-36074
_publ_section_title
;
 Carbene-Stabilized Phosphorus(III)-Centered Cations [LPX~2~]^+^ and
 [L~2~PX]^2+^ (L = NHC; X = Cl, CN, N~3~)
;
_journal_name_full 'Journal of the American Chemical Society'
_journal_page_first 16321
_journal_page_last 16323
_journal_paper_doi 10.1021/ja106172d
_journal_volume 132
_journal_year 2010
_chemical_formula_moiety 'C13 H20 N4 P, C F3 O3 S '
_chemical_formula_sum 'C14 H20 F3 N4 O3 P S'
_chemical_formula_weight 412.37
_chemical_name_systematic
;
 ?
;
_space_group_IT_number 14
_symmetry_cell_setting monoclinic
_symmetry_space_group_name_Hall '-P 2ybc'
_symmetry_space_group_name_H-M 'P 1 21/c 1'
_atom_sites_solution_hydrogens geom
_atom_sites_solution_primary direct
_atom_sites_solution_secondary difmap
_audit_creation_method SHELXL-97
_audit_update_record
;
2010-06-26 # Formatted by publCIF
;
_cell_angle_alpha 90.00
_cell_angle_beta 93.999(2)
_cell_angle_gamma 90.00
_cell_formula_units_Z 4
_cell_length_a 9.2133(3)
_cell_length_b 13.2202(4)
_cell_length_c 15.7172(5)
_cell_measurement_reflns_used 900
_cell_measurement_temperature 153(2)
_cell_measurement_theta_max 75
_cell_measurement_theta_min 1
_cell_volume 1909.72(10)
_computing_cell_refinement 'SAINT (Bruker AXS, 2000)'
_computing_data_collection 'SMART (Bruker AXS, 2000)'
_computing_data_reduction 'SAINT,SADABS (Bruker AXS, 2000)'
_computing_molecular_graphics
;
ORTEP3,L.J. Farrugia, J. Appl. Cryst. (1997) 30, 565
;
_computing_structure_refinement
;
SHELXL-97, G. M. Sheldrick, Acta Cryst. (2008) A64, 112-122
;
_computing_structure_solution
;
SHELXS-97 , G. M. Sheldrick, Acta Cryst. (2008) A64, 112-122
;
_diffrn_ambient_temperature 153(1)
_diffrn_detector_area_resol_mean 80
_diffrn_measured_fraction_theta_full 0.997
_diffrn_measured_fraction_theta_max 0.941
_diffrn_measurement_device_type 'CCD area detector'
_diffrn_measurement_method 'Omega and Phi scans'
_diffrn_radiation_monochromator goebel-mirror
_diffrn_radiation_source 'rotating anode'
_diffrn_radiation_type CuK\a
_diffrn_radiation_wavelength 1.54178
_diffrn_reflns_av_R_equivalents 0.0358
_diffrn_reflns_av_sigmaI/netI 0.0344
_diffrn_reflns_limit_h_max 10
_diffrn_reflns_limit_h_min -10
_diffrn_reflns_limit_k_max 15
_diffrn_reflns_limit_k_min -11
_diffrn_reflns_limit_l_max 18
_diffrn_reflns_limit_l_min -17
_diffrn_reflns_number 8427
_diffrn_reflns_theta_full 25.00
_diffrn_reflns_theta_max 65.06
_diffrn_reflns_theta_min 4.37
_exptl_absorpt_coefficient_mu 2.769
_exptl_absorpt_correction_T_max 0.7504
_exptl_absorpt_correction_T_min 0.6074
_exptl_absorpt_correction_type multi-scan
_exptl_absorpt_process_details
; 
 Corrections were done with the SADABS program, utilizing the none merged
 raw data obtained from the integration process. Integration and final cell
 refinement were done with SAINT.

 SADABS reports ratio of Tmin/Tmax =  0.627257 

;
_exptl_crystal_colour colourless
_exptl_crystal_density_diffrn 1.434
_exptl_crystal_density_method 'not measured'
_exptl_crystal_description block
_exptl_crystal_F_000 856
_exptl_crystal_size_max 0.20
_exptl_crystal_size_mid 0.12
_exptl_crystal_size_min 0.11
_refine_diff_density_max 0.328
_refine_diff_density_min -0.288
_refine_diff_density_rms 0.069
_refine_ls_extinction_coef 0.0023(2)
_refine_ls_extinction_expression Fc^*^=kFc[1+0.001xFc^2^\l^3^/sin(2\q)]^-1/4^
_refine_ls_extinction_method SHELXL
_refine_ls_goodness_of_fit_ref 1.057
_refine_ls_hydrogen_treatment noref
_refine_ls_matrix_type full
_refine_ls_number_parameters 242
_refine_ls_number_reflns 3057
_refine_ls_number_restraints 0
_refine_ls_restrained_S_all 1.057
_refine_ls_R_factor_all 0.0384
_refine_ls_R_factor_gt 0.0362
_refine_ls_shift/su_max 0.001
_refine_ls_shift/su_mean 0.000
_refine_ls_structure_factor_coef Fsqd
_refine_ls_weighting_details 'calc w=1/[\s^2^(Fo^2^)+(0.0503P)^2^+0.8589P] where P=(Fo^2^+2Fc^2^)/3'
_refine_ls_weighting_scheme calc
_refine_ls_wR_factor_gt 0.0964
_refine_ls_wR_factor_ref 0.0981
_reflns_number_gt 2825
_reflns_number_total 3057
_reflns_threshold_expression >2sigma(I)
_cod_data_source_file ja106172d_si_003.cif
_cod_data_source_block sad
_cod_original_sg_symbol_Hall '-P 2ybc '
_cod_original_sg_symbol_H-M 'P 21/c'
_cod_database_code 4103533

loop_
_symmetry_equiv_pos_as_xyz
'x, y, z'
'-x, y+1/2, -z+1/2'
'-x, -y, -z'
'x, -y-1/2, z-1/2'

loop_
_atom_site_label
_atom_site_type_symbol
_atom_site_fract_x
_atom_site_fract_y
_atom_site_fract_z
_atom_site_U_iso_or_equiv
_atom_site_adp_type
_atom_site_occupancy
_atom_site_symmetry_multiplicity
_atom_site_calc_flag
_atom_site_refinement_flags
C1 C 0.78255(19) 0.46161(13) 0.26211(11) 0.0246(4) Uani 1 1 d .
C2 C 0.7359(2) 0.62584(14) 0.26939(12) 0.0281(4) Uani 1 1 d .
C3 C 0.73058(19) 0.58650(13) 0.34948(11) 0.0270(4) Uani 1 1 d .
C4 C 0.7095(3) 0.73340(15) 0.24326(14) 0.0412(5) Uani 1 1 d .
H4A H 0.6758 0.7717 0.2915 0.062 Uiso 1 1 calc R
H4B H 0.6352 0.7359 0.1955 0.062 Uiso 1 1 calc R
H4C H 0.8001 0.7631 0.2256 0.062 Uiso 1 1 calc R
C5 C 0.6977(3) 0.63774(16) 0.43007(13) 0.0394(5) Uani 1 1 d .
H5A H 0.6954 0.7111 0.4212 0.059 Uiso 1 1 calc R
H5B H 0.7732 0.6210 0.4749 0.059 Uiso 1 1 calc R
H5C H 0.6029 0.6149 0.4473 0.059 Uiso 1 1 calc R
C6 C 0.7843(2) 0.55461(16) 0.12243(12) 0.0340(5) Uani 1 1 d .
H6 H 0.8146 0.4861 0.1033 0.041 Uiso 1 1 calc R
C7 C 0.6412(3) 0.5793(2) 0.07291(13) 0.0467(6) Uani 1 1 d .
H7A H 0.5670 0.5303 0.0874 0.070 Uiso 1 1 calc R
H7B H 0.6541 0.5759 0.0116 0.070 Uiso 1 1 calc R
H7C H 0.6102 0.6476 0.0877 0.070 Uiso 1 1 calc R
C8 C 0.9063(3) 0.6274(2) 0.10446(15) 0.0603(7) Uani 1 1 d .
H8A H 0.8717 0.6972 0.1090 0.090 Uiso 1 1 calc R
H8B H 0.9368 0.6156 0.0468 0.090 Uiso 1 1 calc R
H8C H 0.9891 0.6165 0.1460 0.090 Uiso 1 1 calc R
C9 C 0.7496(2) 0.41447(14) 0.41856(11) 0.0289(4) Uani 1 1 d .
H9 H 0.7258 0.4581 0.4676 0.035 Uiso 1 1 calc R
C10 C 0.8937(2) 0.36500(18) 0.44481(13) 0.0421(5) Uani 1 1 d .
H10A H 0.9131 0.3111 0.4043 0.063 Uiso 1 1 calc R
H10B H 0.8901 0.3361 0.5021 0.063 Uiso 1 1 calc R
H10C H 0.9714 0.4156 0.4451 0.063 Uiso 1 1 calc R
C11 C 0.6230(3) 0.34190(17) 0.40391(14) 0.0418(5) Uani 1 1 d .
H11A H 0.5344 0.3800 0.3869 0.063 Uiso 1 1 calc R
H11B H 0.6091 0.3047 0.4567 0.063 Uiso 1 1 calc R
H11C H 0.6435 0.2941 0.3587 0.063 Uiso 1 1 calc R
C12 C 0.6767(2) 0.31628(15) 0.15266(12) 0.0341(5) Uani 1 1 d .
C13 C 0.9605(2) 0.34695(15) 0.15774(12) 0.0333(4) Uani 1 1 d .
C14 C 0.6799(2) 0.04099(14) 0.26736(12) 0.0315(4) Uani 1 1 d .
N1 N 0.76736(16) 0.54754(11) 0.21615(9) 0.0251(3) Uani 1 1 d .
N2 N 0.75875(16) 0.48458(11) 0.34367(9) 0.0237(3) Uani 1 1 d .
N3 N 0.5789(2) 0.30585(15) 0.10498(12) 0.0480(5) Uani 1 1 d .
N4 N 1.0487(2) 0.34533(16) 0.11123(11) 0.0467(5) Uani 1 1 d .
O1 O 0.6950(2) 0.02140(14) 0.10750(9) 0.0568(5) Uani 1 1 d .
O2 O 0.88667(17) -0.05414(11) 0.19891(10) 0.0475(4) Uani 1 1 d .
O3 O 0.87467(17) 0.12710(11) 0.18334(10) 0.0463(4) Uani 1 1 d .
F1 F 0.75378(16) 0.04450(14) 0.34219(8) 0.0661(5) Uani 1 1 d .
F2 F 0.58943(15) -0.03689(9) 0.26868(9) 0.0531(4) Uani 1 1 d .
F3 F 0.59823(14) 0.12369(10) 0.26176(9) 0.0519(4) Uani 1 1 d .
P1 P 0.82398(6) 0.33189(4) 0.23288(3) 0.02959(17) Uani 1 1 d .
S1 S 0.79808(5) 0.03284(3) 0.17894(3) 0.02854(16) Uani 1 1 d .

loop_
_atom_site_aniso_label
_atom_site_aniso_U_11
_atom_site_aniso_U_22
_atom_site_aniso_U_33
_atom_site_aniso_U_23
_atom_site_aniso_U_13
_atom_site_aniso_U_12
C1 0.0282(9) 0.0242(9) 0.0216(9) 0.0027(7) 0.0020(7) 0.0007(7)
C2 0.0269(9) 0.0225(9) 0.0341(10) 0.0018(8) -0.0038(8) -0.0015(8)
C3 0.0270(9) 0.0231(9) 0.0301(9) -0.0015(7) -0.0035(7) 0.0014(7)
C4 0.0513(13) 0.0237(10) 0.0468(12) 0.0066(9) -0.0091(10) -0.0019(9)
C5 0.0529(13) 0.0306(10) 0.0345(10) -0.0061(9) 0.0008(9) 0.0098(10)
C6 0.0396(11) 0.0404(11) 0.0218(9) 0.0089(8) 0.0016(8) -0.0013(9)
C7 0.0484(13) 0.0598(14) 0.0300(10) 0.0073(10) -0.0104(9) -0.0010(11)
C8 0.0509(14) 0.090(2) 0.0397(12) 0.0275(13) 0.0054(11) -0.0207(14)
C9 0.0404(11) 0.0281(9) 0.0186(8) 0.0044(7) 0.0054(7) 0.0038(8)
C10 0.0447(12) 0.0524(13) 0.0291(10) 0.0135(9) 0.0032(9) 0.0145(11)
C11 0.0504(13) 0.0407(12) 0.0352(11) 0.0094(9) 0.0095(9) -0.0055(10)
C12 0.0415(12) 0.0283(10) 0.0330(10) -0.0043(8) 0.0062(9) -0.0023(9)
C13 0.0372(11) 0.0388(11) 0.0237(9) -0.0049(8) 0.0013(8) 0.0045(9)
C14 0.0330(10) 0.0319(10) 0.0300(10) -0.0012(8) 0.0037(8) 0.0031(8)
N1 0.0266(8) 0.0259(8) 0.0226(7) 0.0059(6) 0.0002(6) -0.0011(6)
N2 0.0276(8) 0.0232(7) 0.0204(7) 0.0028(6) 0.0014(6) 0.0017(6)
N3 0.0516(12) 0.0423(11) 0.0493(11) -0.0084(9) -0.0033(10) -0.0062(9)
N4 0.0453(11) 0.0615(13) 0.0338(9) -0.0070(9) 0.0069(9) 0.0041(9)
O1 0.0653(11) 0.0775(12) 0.0266(8) -0.0012(7) -0.0030(7) -0.0140(9)
O2 0.0540(9) 0.0386(8) 0.0527(9) 0.0099(7) 0.0240(8) 0.0138(7)
O3 0.0528(9) 0.0316(8) 0.0572(9) -0.0052(7) 0.0218(8) -0.0072(7)
F1 0.0548(9) 0.1187(14) 0.0251(6) -0.0087(7) 0.0046(6) 0.0098(8)
F2 0.0602(9) 0.0363(7) 0.0664(9) -0.0012(6) 0.0305(7) -0.0104(6)
F3 0.0474(7) 0.0369(7) 0.0736(9) 0.0002(6) 0.0200(7) 0.0116(6)
P1 0.0412(3) 0.0260(3) 0.0220(2) -0.00057(18) 0.0052(2) 0.0050(2)
S1 0.0383(3) 0.0254(3) 0.0224(2) 0.00024(16) 0.00556(19) -0.00106(18)

loop_
_atom_type_symbol
_atom_type_description
_atom_type_scat_dispersion_real
_atom_type_scat_dispersion_imag
_atom_type_scat_source
C C 0.0181 0.0091 'International Tables Vol C Tables 4.2.6.8 and 6.1.1.4'
H H 0.0000 0.0000 'International Tables Vol C Tables 4.2.6.8 and 6.1.1.4'
N N 0.0311 0.0180 'International Tables Vol C Tables 4.2.6.8 and 6.1.1.4'
O O 0.0492 0.0322 'International Tables Vol C Tables 4.2.6.8 and 6.1.1.4'
F F 0.0727 0.0534 'International Tables Vol C Tables 4.2.6.8 and 6.1.1.4'
P P 0.2955 0.4335 'International Tables Vol C Tables 4.2.6.8 and 6.1.1.4'
S S 0.3331 0.5567 'International Tables Vol C Tables 4.2.6.8 and 6.1.1.4'

loop_
_geom_angle_atom_site_label_1
_geom_angle_atom_site_label_2
_geom_angle_atom_site_label_3
_geom_angle
N1 C1 N2 107.56(15)
N1 C1 P1 132.33(13)
N2 C1 P1 120.11(13)
C3 C2 N1 107.27(15)
C3 C2 C4 126.84(18)
N1 C2 C4 125.88(17)
C2 C3 N2 107.01(15)
C2 C3 C5 129.38(17)
N2 C3 C5 123.59(16)
C2 C4 H4A 109.5
C2 C4 H4B 109.5
H4A C4 H4B 109.5
C2 C4 H4C 109.5
H4A C4 H4C 109.5
H4B C4 H4C 109.5
C3 C5 H5A 109.5
C3 C5 H5B 109.5
H5A C5 H5B 109.5
C3 C5 H5C 109.5
H5A C5 H5C 109.5
H5B C5 H5C 109.5
N1 C6 C7 111.82(17)
N1 C6 C8 110.59(16)
C7 C6 C8 113.27(18)
N1 C6 H6 106.9
C7 C6 H6 106.9
C8 C6 H6 106.9
C6 C7 H7A 109.5
C6 C7 H7B 109.5
H7A C7 H7B 109.5
C6 C7 H7C 109.5
H7A C7 H7C 109.5
H7B C7 H7C 109.5
C6 C8 H8A 109.5
C6 C8 H8B 109.5
H8A C8 H8B 109.5
C6 C8 H8C 109.5
H8A C8 H8C 109.5
H8B C8 H8C 109.5
N2 C9 C10 112.57(15)
N2 C9 C11 110.82(15)
C10 C9 C11 114.82(18)
N2 C9 H9 106.0
C10 C9 H9 106.0
C11 C9 H9 106.0
C9 C10 H10A 109.5
C9 C10 H10B 109.5
H10A C10 H10B 109.5
C9 C10 H10C 109.5
H10A C10 H10C 109.5
H10B C10 H10C 109.5
C9 C11 H11A 109.5
C9 C11 H11B 109.5
H11A C11 H11B 109.5
C9 C11 H11C 109.5
H11A C11 H11C 109.5
H11B C11 H11C 109.5
N3 C12 P1 176.60(19)
N4 C13 P1 172.5(2)
F1 C14 F2 107.44(16)
F1 C14 F3 106.58(16)
F2 C14 F3 106.70(16)
F1 C14 S1 112.47(14)
F2 C14 S1 112.01(13)
F3 C14 S1 111.30(13)
C1 N1 C2 109.07(15)
C1 N1 C6 124.51(15)
C2 N1 C6 126.42(15)
C1 N2 C3 109.08(14)
C1 N2 C9 128.74(15)
C3 N2 C9 121.99(14)
C13 P1 C12 94.62(9)
C13 P1 C1 103.30(9)
C12 P1 C1 97.11(9)
O1 S1 O3 115.41(10)
O1 S1 O2 115.16(11)
O3 S1 O2 114.64(10)
O1 S1 C14 101.84(10)
O3 S1 C14 103.29(9)
O2 S1 C14 103.97(9)

loop_
_geom_bond_atom_site_label_1
_geom_bond_atom_site_label_2
_geom_bond_distance
C1 N1 1.348(2)
C1 N2 1.350(2)
C1 P1 1.8228(18)
C2 C3 1.366(3)
C2 N1 1.375(2)
C2 C4 1.495(3)
C3 N2 1.376(2)
C3 C5 1.486(3)
C4 H4A 0.9800
C4 H4B 0.9800
C4 H4C 0.9800
C5 H5A 0.9800
C5 H5B 0.9800
C5 H5C 0.9800
C6 N1 1.495(2)
C6 C7 1.519(3)
C6 C8 1.521(3)
C6 H6 1.0000
C7 H7A 0.9800
C7 H7B 0.9800
C7 H7C 0.9800
C8 H8A 0.9800
C8 H8B 0.9800
C8 H8C 0.9800
C9 N2 1.505(2)
C9 C10 1.511(3)
C9 C11 1.516(3)
C9 H9 1.0000
C10 H10A 0.9800
C10 H10B 0.9800
C10 H10C 0.9800
C11 H11A 0.9800
C11 H11B 0.9800
C11 H11C 0.9800
C12 N3 1.140(3)
C12 P1 1.798(2)
C13 N4 1.130(3)
C13 P1 1.796(2)
C14 F1 1.318(2)
C14 F2 1.325(2)
C14 F3 1.326(2)
C14 S1 1.828(2)
O1 S1 1.4274(16)
O2 S1 1.4322(15)
O3 S1 1.4312(15)

loop_
_cod_related_entry_id
_cod_related_entry_database
_cod_related_entry_code
1 ChemSpider 30660140
